data_4023809
loop_
_publ_author_name
'Vincenzo Giulio Albano'
'Andrea Gualandi'
'Magda Monari'
'Diego Savoia'

_publ_section_title
;
 Asymmetric Synthesis of 8-Aminoindolizidine
 from Chiral 2-Pyrroleimines
;
_journal_name_full 'Journal of Organic Chemistry'
_journal_page_first 8376
_journal_page_last 8381
_journal_paper_doi 10.1021/jo8014598
_journal_volume 73
_journal_year 2008
_chemical_formula_sum 'C14 H24 N2 O2'
_chemical_formula_weight 252.35
_chemical_name_systematic
; 
 ? 
;
_space_group_IT_number 19
_symmetry_cell_setting orthorhombic
_symmetry_space_group_name_Hall 'P 2ac 2ab'
_symmetry_space_group_name_H-M 'P 21 21 21'
_atom_sites_solution_hydrogens geom
_atom_sites_solution_primary direct
_atom_sites_solution_secondary difmap
_audit_creation_method SHELXL-97
_cell_angle_alpha 90.00
_cell_angle_beta 90.00
_cell_angle_gamma 90.00
_cell_formula_units_Z 8
_cell_length_a 5.8590(4)
_cell_length_b 14.2547(9)
_cell_length_c 33.866(2)
_cell_measurement_temperature 296(2)
_cell_volume 2828.5(3)
_computing_cell_refinement SMART
_computing_data_collection SMART
_computing_data_reduction SAINT+
_computing_molecular_graphics 'ORTEP-3 (Farrugia 2004)'
_computing_publication_material 'SHELXL-97 (Sheldrick, 1997)'
_computing_structure_refinement 'SHELXL-97 (Sheldrick, 1997)'
_computing_structure_solution 'SIR-97 (Giacovazzo, 1997)'
_diffrn_ambient_temperature 296(2)
_diffrn_measured_fraction_theta_full 0.994
_diffrn_measured_fraction_theta_max 0.994
_diffrn_measurement_device_type 'Bruker SMART Apex II CCD'
_diffrn_measurement_method 'phi and omega scans'
_diffrn_radiation_monochromator graphite
_diffrn_radiation_source 'fine-focus sealed tube'
_diffrn_radiation_type MoK\a
_diffrn_radiation_wavelength 0.71073
_diffrn_reflns_av_R_equivalents 0.0232
_diffrn_reflns_av_sigmaI/netI 0.0151
_diffrn_reflns_limit_h_max 7
_diffrn_reflns_limit_h_min -7
_diffrn_reflns_limit_k_max 18
_diffrn_reflns_limit_k_min -18
_diffrn_reflns_limit_l_max 41
_diffrn_reflns_limit_l_min -43
_diffrn_reflns_number 23702
_diffrn_reflns_theta_full 27.74
_diffrn_reflns_theta_max 27.74
_diffrn_reflns_theta_min 1.55
_exptl_absorpt_coefficient_mu 0.079
_exptl_absorpt_correction_T_max 0.992
_exptl_absorpt_correction_T_min 0.980
_exptl_absorpt_correction_type empirical
_exptl_absorpt_process_details SADABS
_exptl_crystal_colour colourless
_exptl_crystal_density_diffrn 1.185
_exptl_crystal_density_method 'not measured'
_exptl_crystal_description platelet
_exptl_crystal_F_000 1104
_exptl_crystal_size_max 0.25
_exptl_crystal_size_mid 0.20
_exptl_crystal_size_min 0.10
_refine_diff_density_max 0.162
_refine_diff_density_min -0.157
_refine_diff_density_rms 0.030
_refine_ls_abs_structure_details 'Flack H D (1983), Acta Cryst. A39, 876-881'
_refine_ls_abs_structure_Flack 1.5(15)
_refine_ls_extinction_method none
_refine_ls_goodness_of_fit_ref 1.099
_refine_ls_hydrogen_treatment mixed
_refine_ls_matrix_type full
_refine_ls_number_parameters 353
_refine_ls_number_reflns 3803
_refine_ls_number_restraints 8
_refine_ls_restrained_S_all 1.099
_refine_ls_R_factor_all 0.0493
_refine_ls_R_factor_gt 0.0401
_refine_ls_shift/su_max 0.001
_refine_ls_shift/su_mean 0.000
_refine_ls_structure_factor_coef Fsqd
_refine_ls_weighting_details 'calc w=1/[\s^2^(Fo^2^)+(0.0561P)^2^+0.2279P] where P=(Fo^2^+2Fc^2^)/3'
_refine_ls_weighting_scheme calc
_refine_ls_wR_factor_gt 0.1033
_refine_ls_wR_factor_ref 0.1098
_reflns_number_gt 3208
_reflns_number_total 3803
_reflns_threshold_expression >2sigma(I)
_cod_data_source_file jo8014598_si_003.cif
_cod_data_source_block (S,S)-14a
_cod_database_code 4023809

loop_
_symmetry_equiv_pos_as_xyz
'x, y, z'
'-x+1/2, -y, z+1/2'
'-x, y+1/2, -z+1/2'
'x+1/2, -y+1/2, -z'

loop_
_atom_site_label
_atom_site_type_symbol
_atom_site_fract_x
_atom_site_fract_y
_atom_site_fract_z
_atom_site_U_iso_or_equiv
_atom_site_adp_type
_atom_site_occupancy
_atom_site_symmetry_multiplicity
_atom_site_calc_flag
_atom_site_refinement_flags
_atom_site_disorder_assembly
_atom_site_disorder_group
O11 O 0.8314(4) 0.27100(11) 0.83612(6) 0.0843(5) Uani 1 1 d . . .
O10 O 0.5183(4) 0.27597(16) 0.79766(7) 0.1133(8) Uani 1 1 d . . .
C1 C 0.8477(6) 0.3976(3) 0.72920(8) 0.1043(11) Uani 1 1 d . . .
H1A H 0.7436 0.3680 0.7108 0.125 Uiso 1 1 calc R . .
H1B H 0.8900 0.3524 0.7493 0.125 Uiso 1 1 calc R . .
C2 C 1.0602(7) 0.4350(3) 0.70770(9) 0.1194(13) Uani 1 1 d . . .
H2A H 1.1978 0.4059 0.7179 0.143 Uiso 1 1 calc R . .
H2B H 1.0503 0.4232 0.6795 0.143 Uiso 1 1 calc R . .
C3 C 1.0586(6) 0.5383(3) 0.71616(8) 0.1007(11) Uani 1 1 d . . .
H3A H 1.2127 0.5622 0.7191 0.121 Uiso 1 1 calc R . .
H3B H 0.9827 0.5726 0.6952 0.121 Uiso 1 1 calc R . .
C5 C 0.8599(7) 0.6403(2) 0.76221(9) 0.1015(10) Uani 1 1 d . . .
H5A H 0.7613 0.6637 0.7414 0.122 Uiso 1 1 calc R . .
H5B H 0.9915 0.6814 0.7640 0.122 Uiso 1 1 calc R . .
C6 C 0.7312(6) 0.64005(19) 0.80140(9) 0.0953(10) Uani 1 1 d . . .
H6A H 0.6696 0.7021 0.8063 0.114 Uiso 1 1 calc R . .
H6B H 0.8364 0.6252 0.8226 0.114 Uiso 1 1 calc R . .
C7 C 0.5366(5) 0.5686(2) 0.80121(8) 0.0885(9) Uani 1 1 d . . .
H7A H 0.4797 0.5617 0.8280 0.106 Uiso 1 1 calc R . .
H7B H 0.4129 0.5931 0.7852 0.106 Uiso 1 1 calc R . .
C8 C 0.6018(4) 0.47228(19) 0.78565(6) 0.0673(6) Uani 1 1 d D . .
H8 H 0.457(4) 0.4409(16) 0.7796(8) 0.081 Uiso 1 1 d D . .
C81 C 0.7401(4) 0.4831(2) 0.74752(6) 0.0767(8) Uani 1 1 d D . .
H81 H 0.630(4) 0.5114(19) 0.7295(7) 0.092 Uiso 1 1 d D . .
C10 C 0.6739(5) 0.3157(2) 0.81410(7) 0.0756(8) Uani 1 1 d . . .
C12 C 1.0104(5) 0.33567(15) 0.84499(8) 0.0700(6) Uani 1 1 d . . .
H12A H 1.1373 0.3275 0.8269 0.084 Uiso 1 1 calc R . .
H12B H 1.0647 0.3267 0.8718 0.084 Uiso 1 1 calc R . .
C13 C 0.9051(4) 0.43259(13) 0.84019(5) 0.0482(4) Uani 1 1 d D . .
H13 H 1.013(3) 0.4734(13) 0.8274(6) 0.058 Uiso 1 1 d D . .
C14 C 0.8315(4) 0.47686(15) 0.87940(6) 0.0573(5) Uani 1 1 d D . .
H14 H 0.758(4) 0.5363(12) 0.8735(7) 0.069 Uiso 1 1 d D . .
C15 C 1.0412(6) 0.5055(2) 0.90316(8) 0.0894(9) Uani 1 1 d . . .
H15A H 0.9949 0.5432 0.9253 0.134 Uiso 1 1 calc R . .
H15B H 1.1426 0.5411 0.8867 0.134 Uiso 1 1 calc R . .
H15C H 1.1182 0.4504 0.9125 0.134 Uiso 1 1 calc R . .
C16 C 0.6734(5) 0.4144(2) 0.90370(7) 0.0776(7) Uani 1 1 d . . .
H16A H 0.7561 0.3604 0.9128 0.116 Uiso 1 1 calc R . .
H16B H 0.5474 0.3946 0.8876 0.116 Uiso 1 1 calc R . .
H16C H 0.6171 0.4490 0.9260 0.116 Uiso 1 1 calc R . .
N4 N 0.9330(4) 0.54633(16) 0.75296(5) 0.0696(6) Uani 1 1 d . . .
N9 N 0.7132(3) 0.41010(12) 0.81426(5) 0.0549(4) Uani 1 1 d . . .
N4B N 0.2995(3) 1.11489(9) 0.92484(4) 0.0401(3) Uani 1 1 d . . .
N9B N 0.5627(3) 0.93143(10) 0.94931(4) 0.0490(4) Uani 1 1 d . . .
O10B O 0.7787(4) 0.92398(15) 1.00621(5) 0.0918(6) Uani 1 1 d . . .
O11B O 0.4654(4) 0.83547(13) 0.99790(5) 0.0903(7) Uani 1 1 d . . .
C1B C 0.4050(4) 1.10339(13) 0.99100(5) 0.0499(5) Uani 1 1 d . . .
H1C H 0.5131 1.1291 1.0098 0.060 Uiso 1 1 calc R . .
H1D H 0.3651 1.0401 0.9990 0.060 Uiso 1 1 calc R . .
C2B C 0.1924(4) 1.16516(15) 0.98811(6) 0.0604(5) Uani 1 1 d . . .
H2C H 0.0580 1.1313 0.9969 0.072 Uiso 1 1 calc R . .
H2D H 0.2095 1.2213 1.0040 0.072 Uiso 1 1 calc R . .
C3B C 0.1740(4) 1.18983(12) 0.94450(6) 0.0522(5) Uani 1 1 d . . .
H3C H 0.0159 1.1909 0.9360 0.063 Uiso 1 1 calc R . .
H3D H 0.2426 1.2504 0.9391 0.063 Uiso 1 1 calc R . .
C5B C 0.3577(4) 1.13424(12) 0.88386(5) 0.0515(5) Uani 1 1 d . . .
H5C H 0.4493 1.1908 0.8823 0.062 Uiso 1 1 calc R . .
H5D H 0.2196 1.1440 0.8686 0.062 Uiso 1 1 calc R . .
C6B C 0.4900(4) 1.05226(14) 0.86709(5) 0.0557(5) Uani 1 1 d . . .
H6C H 0.5378 1.0670 0.8404 0.067 Uiso 1 1 calc R . .
H6D H 0.3914 0.9977 0.8659 0.067 Uiso 1 1 calc R . .
C7B C 0.6986(4) 1.02947(14) 0.89193(6) 0.0543(5) Uani 1 1 d . . .
H7C H 0.8127 1.0777 0.8876 0.065 Uiso 1 1 calc R . .
H7D H 0.7622 0.9705 0.8829 0.065 Uiso 1 1 calc R . .
C8B C 0.6526(3) 1.02203(13) 0.93644(5) 0.0448(4) Uani 1 1 d D . .
H8B H 0.802(3) 1.0279(14) 0.9490(6) 0.054 Uiso 1 1 d D . .
C81B C 0.5038(3) 1.10423(11) 0.94929(5) 0.0405(4) Uani 1 1 d D . .
H81B H 0.598(3) 1.1611(12) 0.9447(6) 0.049 Uiso 1 1 d D . .
C10B C 0.6180(5) 0.90056(17) 0.98592(7) 0.0680(7) Uani 1 1 d . . .
C12B C 0.2764(5) 0.83526(18) 0.97114(9) 0.0831(9) Uani 1 1 d . . .
H12C H 0.1493 0.8705 0.9820 0.100 Uiso 1 1 calc R . .
H12D H 0.2264 0.7716 0.9658 0.100 Uiso 1 1 calc R . .
C13B C 0.3654(4) 0.88153(13) 0.93363(7) 0.0548(5) Uani 1 1 d D . .
H13B H 0.254(4) 0.9236(14) 0.9240(6) 0.066 Uiso 1 1 d D . .
C14B C 0.4285(4) 0.81148(14) 0.90092(7) 0.0646(6) Uani 1 1 d D . .
H14B H 0.514(4) 0.8483(16) 0.8814(6) 0.077 Uiso 1 1 d D . .
C15B C 0.2129(6) 0.7715(2) 0.88193(11) 0.1025(10) Uani 1 1 d . . .
H15D H 0.1297 0.7356 0.9011 0.154 Uiso 1 1 calc R . .
H15E H 0.2544 0.7317 0.8602 0.154 Uiso 1 1 calc R . .
H15F H 0.1191 0.8220 0.8725 0.154 Uiso 1 1 calc R . .
C16B C 0.5839(5) 0.73313(17) 0.91539(10) 0.0892(8) Uani 1 1 d . . .
H16D H 0.5027 0.6946 0.9339 0.134 Uiso 1 1 calc R . .
H16E H 0.7155 0.7598 0.9280 0.134 Uiso 1 1 calc R . .
H16F H 0.6317 0.6956 0.8934 0.134 Uiso 1 1 calc R . .

loop_
_atom_site_aniso_label
_atom_site_aniso_U_11
_atom_site_aniso_U_22
_atom_site_aniso_U_33
_atom_site_aniso_U_23
_atom_site_aniso_U_13
_atom_site_aniso_U_12
O11 0.1018(14) 0.0510(8) 0.1002(13) 0.0022(8) 0.0170(13) -0.0061(11)
O10 0.1144(17) 0.1234(16) 0.1022(14) -0.0334(12) 0.0170(14) -0.0667(16)
C1 0.113(2) 0.145(3) 0.0549(13) -0.0222(16) 0.0208(16) -0.029(2)
C2 0.103(2) 0.192(4) 0.0628(16) -0.023(2) 0.0229(17) -0.024(3)
C3 0.0754(18) 0.173(3) 0.0539(13) 0.0355(18) 0.0029(13) -0.016(2)
C5 0.112(3) 0.094(2) 0.099(2) 0.0509(16) -0.005(2) 0.010(2)
C6 0.119(3) 0.0689(15) 0.0975(19) 0.0235(14) 0.003(2) 0.0295(19)
C7 0.0730(17) 0.118(2) 0.0741(15) 0.0252(16) -0.0035(14) 0.0342(18)
C8 0.0480(11) 0.1066(19) 0.0472(10) 0.0061(11) -0.0060(9) -0.0061(13)
C81 0.0607(13) 0.127(2) 0.0424(10) 0.0158(13) -0.0082(10) -0.0070(16)
C10 0.0844(18) 0.0782(15) 0.0640(13) -0.0172(12) 0.0215(14) -0.0357(16)
C12 0.0724(14) 0.0573(12) 0.0801(15) 0.0070(11) 0.0072(13) 0.0115(12)
C13 0.0504(10) 0.0486(9) 0.0456(9) 0.0086(8) -0.0012(8) -0.0035(9)
C14 0.0711(14) 0.0560(11) 0.0447(9) 0.0026(8) -0.0068(10) 0.0047(11)
C15 0.108(2) 0.0950(18) 0.0651(14) 0.0001(13) -0.0198(15) -0.0246(19)
C16 0.0774(16) 0.1031(18) 0.0523(11) 0.0029(12) 0.0080(12) -0.0036(16)
N4 0.0638(12) 0.0933(14) 0.0516(9) 0.0252(9) -0.0044(9) -0.0045(11)
N9 0.0566(10) 0.0649(10) 0.0431(8) 0.0014(7) 0.0007(8) -0.0108(9)
N4B 0.0465(8) 0.0363(6) 0.0375(7) 0.0009(5) 0.0014(6) -0.0027(6)
N9B 0.0559(9) 0.0440(7) 0.0470(8) 0.0057(6) 0.0079(7) 0.0106(7)
O10B 0.0967(14) 0.1168(15) 0.0618(9) 0.0064(10) -0.0090(10) 0.0541(13)
O11B 0.1070(15) 0.0800(11) 0.0840(11) 0.0452(9) 0.0379(12) 0.0432(11)
C1B 0.0643(12) 0.0494(9) 0.0360(8) -0.0048(7) 0.0039(8) 0.0063(10)
C2B 0.0698(13) 0.0586(11) 0.0527(10) -0.0072(9) 0.0098(10) 0.0145(11)
C3B 0.0567(11) 0.0405(9) 0.0594(11) -0.0011(8) 0.0020(10) 0.0043(9)
C5B 0.0677(13) 0.0466(9) 0.0402(8) 0.0074(7) 0.0005(9) -0.0081(10)
C6B 0.0759(14) 0.0571(10) 0.0340(8) 0.0008(7) 0.0109(9) -0.0096(11)
C7B 0.0555(11) 0.0583(10) 0.0489(9) -0.0058(8) 0.0200(9) -0.0082(10)
C8B 0.0399(9) 0.0507(9) 0.0437(9) -0.0027(7) 0.0063(8) -0.0008(8)
C81B 0.0446(9) 0.0388(8) 0.0380(8) -0.0036(6) 0.0027(7) -0.0056(8)
C10B 0.0800(16) 0.0667(13) 0.0574(12) 0.0142(11) 0.0170(12) 0.0403(13)
C12B 0.0799(18) 0.0580(13) 0.112(2) 0.0286(13) 0.0478(17) 0.0140(13)
C13B 0.0497(11) 0.0381(9) 0.0766(13) 0.0124(9) 0.0166(10) 0.0063(8)
C14B 0.0676(14) 0.0434(10) 0.0828(15) -0.0049(10) 0.0099(12) -0.0045(10)
C15B 0.094(2) 0.0658(15) 0.148(3) -0.0088(17) -0.016(2) -0.0110(17)
C16B 0.0892(18) 0.0620(13) 0.116(2) -0.0184(14) 0.0128(18) 0.0257(15)

loop_
_atom_type_symbol
_atom_type_description
_atom_type_scat_dispersion_real
_atom_type_scat_dispersion_imag
_atom_type_scat_source
C C 0.0033 0.0016 'International Tables Vol C Tables 4.2.6.8 and 6.1.1.4'
H H 0.0000 0.0000 'International Tables Vol C Tables 4.2.6.8 and 6.1.1.4'
N N 0.0061 0.0033 'International Tables Vol C Tables 4.2.6.8 and 6.1.1.4'
O O 0.0106 0.0060 'International Tables Vol C Tables 4.2.6.8 and 6.1.1.4'

loop_
_geom_angle_atom_site_label_1
_geom_angle_atom_site_label_2
_geom_angle_atom_site_label_3
_geom_angle
_geom_angle_site_symmetry_1
_geom_angle_site_symmetry_3
_geom_angle_publ_flag
C10 O11 C12 108.33(17) . . ?
C81 C1 C2 104.7(3) . . ?
C3 C2 C1 104.1(3) . . ?
N4 C3 C2 104.1(2) . . ?
N4 C5 C6 109.5(2) . . ?
C5 C6 C7 111.5(3) . . ?
C8 C7 C6 114.6(2) . . ?
N9 C8 C7 115.39(19) . . ?
N9 C8 C81 112.4(2) . . ?
C7 C8 C81 109.6(2) . . ?
N4 C81 C1 103.2(2) . . ?
N4 C81 C8 111.5(2) . . ?
C1 C81 C8 119.2(2) . . ?
O10 C10 O11 123.4(3) . . ?
O10 C10 N9 126.2(3) . . ?
O11 C10 N9 110.4(2) . . ?
O11 C12 C13 105.43(19) . . ?
N9 C13 C12 100.18(17) . . ?
N9 C13 C14 113.23(18) . . ?
C12 C13 C14 113.28(17) . . ?
C15 C14 C16 111.16(19) . . ?
C15 C14 C13 109.9(2) . . ?
C16 C14 C13 113.47(19) . . ?
C5 N4 C3 114.2(2) . . ?
C5 N4 C81 111.9(2) . . ?
C3 N4 C81 103.6(2) . . ?
C10 N9 C13 110.4(2) . . ?
C10 N9 C8 121.2(2) . . ?
C13 N9 C8 127.34(17) . . ?
C5B N4B C3B 114.51(14) . . ?
C5B N4B C81B 111.56(15) . . ?
C3B N4B C81B 103.31(14) . . ?
C10B N9B C8B 118.27(19) . . ?
C10B N9B C13B 111.37(19) . . ?
C8B N9B C13B 127.50(16) . . ?
C10B O11B C12B 108.87(17) . . ?
C81B C1B C2B 104.19(15) . . ?
C3B C2B C1B 104.64(16) . . ?
N4B C3B C2B 103.79(15) . . ?
N4B C5B C6B 109.37(14) . . ?
C5B C6B C7B 111.68(16) . . ?
C6B C7B C8B 114.67(17) . . ?
N9B C8B C81B 112.84(14) . . ?
N9B C8B C7B 114.65(15) . . ?
C81B C8B C7B 109.13(16) . . ?
N4B C81B C1B 102.38(15) . . ?
N4B C81B C8B 112.72(13) . . ?
C1B C81B C8B 118.36(15) . . ?
O10B C10B O11B 122.2(2) . . ?
O10B C10B N9B 127.9(3) . . ?
O11B C10B N9B 109.9(2) . . ?
O11B C12B C13B 105.2(2) . . ?
N9B C13B C12B 100.3(2) . . ?
N9B C13B C14B 112.90(18) . . ?
C12B C13B C14B 113.71(18) . . ?
C16B C14B C15B 110.9(2) . . ?
C16B C14B C13B 112.9(2) . . ?
C15B C14B C13B 110.3(2) . . ?

loop_
_geom_bond_atom_site_label_1
_geom_bond_atom_site_label_2
_geom_bond_distance
_geom_bond_site_symmetry_2
_geom_bond_publ_flag
O11 C10 1.346(4) . ?
O11 C12 1.428(3) . ?
O10 C10 1.209(3) . ?
C1 C81 1.505(5) . ?
C1 C2 1.537(4) . ?
C2 C3 1.501(5) . ?
C3 N4 1.451(3) . ?
C5 N4 1.441(4) . ?
C5 C6 1.526(4) . ?
C6 C7 1.530(4) . ?
C7 C8 1.519(4) . ?
C8 N9 1.466(3) . ?
C8 C81 1.532(3) . ?
C81 N4 1.458(3) . ?
C10 N9 1.366(3) . ?
C12 C13 1.522(3) . ?
C13 N9 1.462(3) . ?
C13 C14 1.532(3) . ?
C14 C15 1.525(3) . ?
C14 C16 1.526(3) . ?
N4B C5B 1.456(2) . ?
N4B C3B 1.458(2) . ?
N4B C81B 1.463(2) . ?
N9B C10B 1.355(3) . ?
N9B C8B 1.461(2) . ?
N9B C13B 1.457(3) . ?
O10B C10B 1.213(3) . ?
O11B C10B 1.351(3) . ?
O11B C12B 1.431(4) . ?
C1B C81B 1.527(2) . ?
C1B C2B 1.529(3) . ?
C2B C3B 1.522(3) . ?
C5B C6B 1.513(3) . ?
C6B C7B 1.519(3) . ?
C7B C8B 1.535(2) . ?
C8B C81B 1.524(2) . ?
C12B C13B 1.523(3) . ?
C13B C14B 1.537(3) . ?
C14B C16B 1.522(4) . ?
C14B C15B 1.528(4) . ?
